data_7247416
loop_
_publ_author_name
'Fachini, Lucas G.'
'Baptistella, Gabriel B.'
'Postal, Kahoana'
'Santana, Francielli S.'
'de Souza, Emanuel M.'
'Ribeiro, Ronny R.'
'Nunes, Giovana G.'
'S\'a, Eduardo L.'

_publ_section_title
;
 A new approach to study semi-coordination using two
 2-methyl-5-nitroimidazole copper(ii) complexes of biological interest as
 a model system
;
_journal_issue 40
_journal_name_full 'RSC Advances'
_journal_page_first 27997
_journal_page_last 28007
_journal_paper_doi 10.1039/D3RA02130K
_journal_volume 13
_journal_year 2023
_chemical_formula_moiety 'C8 H10 Cu N8 O10'
_chemical_formula_structural '[Cu(C4H5N3O2)2(NO3)2]'
_chemical_formula_sum 'C8 H10 Cu N8 O10'
_chemical_formula_weight 441.78
_space_group_crystal_system monoclinic
_space_group_IT_number 14
_space_group_name_Hall '-P 2yn'
_space_group_name_H-M_alt 'P 1 21/n 1'
_atom_sites_solution_hydrogens difmap
_atom_sites_solution_primary direct
_atom_sites_solution_secondary difmap
_audit_creation_method SHELXL-2017/1
_audit_update_record
;
2023-03-14 deposited with the CCDC.	2023-08-22 downloaded from the CCDC.
;
_cell_angle_alpha 90
_cell_angle_beta 94.276(5)
_cell_angle_gamma 90
_cell_formula_units_Z 2
_cell_length_a 7.3995(9)
_cell_length_b 8.2828(12)
_cell_length_c 12.5949(18)
_cell_measurement_reflns_used 8191
_cell_measurement_temperature 296(2)
_cell_measurement_theta_max 27.54
_cell_measurement_theta_min 2.95
_cell_volume 769.77(18)
_computing_cell_refinement 'Bruker SAINT'
_computing_data_collection 'Bruker APEX3 (2015)'
_computing_data_reduction 'Bruker SAINT'
_computing_molecular_graphics 'ORTEP (Johnson, 1976 and Farrugia, 2012)'
_computing_publication_material 'SHELXL-97 (Sheldrick, 2008) and WINGX (Farrugia, 2012)'
_computing_structure_refinement 'SHELXL-2017/1 (Sheldrick, 2015b)'
_computing_structure_solution 'SHELXT-2015 (Sheldrick 2015a)'
_diffrn_ambient_temperature 296(2)
_diffrn_detector_area_resol_mean 10.4167
_diffrn_measured_fraction_theta_full 1.000
_diffrn_measured_fraction_theta_max 1.000
_diffrn_measurement_device_type 'Bruker D8 Venture/Photon 100 CMOS'
_diffrn_measurement_method '\f and \w scans'
_diffrn_radiation_monochromator graphite
_diffrn_radiation_type MoK\a
_diffrn_radiation_wavelength 0.71073
_diffrn_reflns_av_R_equivalents 0.0441
_diffrn_reflns_av_unetI/netI 0.0177
_diffrn_reflns_Laue_measured_fraction_full 1.000
_diffrn_reflns_Laue_measured_fraction_max 1.000
_diffrn_reflns_limit_h_max 9
_diffrn_reflns_limit_h_min -9
_diffrn_reflns_limit_k_max 10
_diffrn_reflns_limit_k_min -10
_diffrn_reflns_limit_l_max 16
_diffrn_reflns_limit_l_min -16
_diffrn_reflns_number 24278
_diffrn_reflns_point_group_measured_fraction_full 1.000
_diffrn_reflns_point_group_measured_fraction_max 1.000
_diffrn_reflns_theta_full 25.242
_diffrn_reflns_theta_max 27.491
_diffrn_reflns_theta_min 2.946
_diffrn_source 'fine-focus sealed tube'
_exptl_absorpt_coefficient_mu 1.497
_exptl_absorpt_correction_T_max 0.7456
_exptl_absorpt_correction_T_min 0.7097
_exptl_absorpt_correction_type multi-scan
_exptl_absorpt_process_details
;
SADABS-2012/1 - Bruker AXS area detector scaling and absorption correction 
;
_exptl_crystal_colour 'dark blue'
_exptl_crystal_density_diffrn 1.906
_exptl_crystal_description parallelepiped
_exptl_crystal_F_000 446
_exptl_crystal_size_max 0.129
_exptl_crystal_size_mid 0.105
_exptl_crystal_size_min 0.074
_refine_diff_density_max 0.276
_refine_diff_density_min -0.301
_refine_diff_density_rms 0.061
_refine_ls_extinction_method none
_refine_ls_goodness_of_fit_ref 1.061
_refine_ls_hydrogen_treatment refall
_refine_ls_matrix_type full
_refine_ls_number_parameters 144
_refine_ls_number_reflns 1773
_refine_ls_number_restraints 1
_refine_ls_restrained_S_all 1.063
_refine_ls_R_factor_all 0.0335
_refine_ls_R_factor_gt 0.0239
_refine_ls_shift/su_max 0.000
_refine_ls_shift/su_mean 0.000
_refine_ls_structure_factor_coef Fsqd
_refine_ls_weighting_details 'w=1/[\s^2^(Fo^2^)+(0.0318P)^2^+0.3312P] where P=(Fo^2^+2Fc^2^)/3'
_refine_ls_weighting_scheme calc
_refine_ls_wR_factor_gt 0.0587
_refine_ls_wR_factor_ref 0.0614
_reflns_Friedel_coverage 0.000
_reflns_number_gt 1499
_reflns_number_total 1773
_reflns_threshold_expression 'I > 2\s(I)'
_cod_data_source_file d3ra02130k2.cif
_cod_data_source_block shelx
_cod_original_sg_symbol_H-M 'P 21/n'
_cod_database_code 7247416
_shelx_shelxl_version_number 2017/1
_shelx_space_group_comment
;
The symmetry employed for this shelxl refinement is uniquely defined
by the following loop, which should always be used as a source of
symmetry information in preference to the above space-group names.
They are only intended as comments.
;

loop_
_space_group_symop_operation_xyz
'x, y, z'
'-x+1/2, y+1/2, -z+1/2'
'-x, -y, -z'
'x-1/2, -y-1/2, z-1/2'

loop_
_atom_site_label
_atom_site_type_symbol
_atom_site_fract_x
_atom_site_fract_y
_atom_site_fract_z
_atom_site_U_iso_or_equiv
_atom_site_adp_type
_atom_site_occupancy
_atom_site_site_symmetry_order
_atom_site_calc_flag
_atom_site_refinement_flags_posn
_atom_site_refinement_flags_adp
_atom_site_refinement_flags_occupancy
_atom_site_disorder_assembly
_atom_site_disorder_group
Cu1 Cu 0.000000 0.500000 0.500000 0.01767(9) Uani 1 2 d S . P . .
N1 N 0.15290(19) 0.14289(19) 0.47789(12) 0.0287(3) Uani 1 1 d . . . . .
N2 N 0.03552(18) 0.36899(17) 0.37240(11) 0.0213(3) Uani 1 1 d . . . . .
N3 N 0.0373(2) 0.2657(2) 0.21281(14) 0.0353(4) Uani 1 1 d . . . . .
N4 N 0.35911(19) 0.63282(17) 0.53652(11) 0.0226(3) Uani 1 1 d . . . . .
O2 O 0.2092(2) 0.00350(18) 0.47807(14) 0.0473(4) Uani 1 1 d . . . . .
O1 O 0.14351(18) 0.22544(18) 0.55860(10) 0.0340(3) Uani 1 1 d . . . . .
O1N4 O 0.22332(16) 0.61903(16) 0.46686(9) 0.0280(3) Uani 1 1 d . . . . .
O2N4 O 0.35508(19) 0.5704(2) 0.62410(11) 0.0399(4) Uani 1 1 d . . . . .
O3N4 O 0.49092(15) 0.71110(18) 0.51019(10) 0.0325(3) Uani 1 1 d . . . . .
C1 C -0.0692(3) 0.5516(3) 0.22212(18) 0.0390(5) Uani 1 1 d . . . . .
C2 C 0.0001(2) 0.3988(2) 0.26941(13) 0.0260(4) Uani 1 1 d . . . . .
C3 C 0.0959(2) 0.2133(2) 0.37819(14) 0.0246(4) Uani 1 1 d . . . . .
C4 C 0.0971(3) 0.1472(3) 0.27995(17) 0.0354(5) Uani 1 1 d . . . . .
H1A H -0.038(4) 0.646(4) 0.266(3) 0.088(11) Uiso 1 1 d D . . . .
H1B H -0.013(4) 0.572(4) 0.160(3) 0.086(10) Uiso 1 1 d D . . . .
H1C H -0.193(5) 0.550(4) 0.212(3) 0.086(11) Uiso 1 1 d . . . . .
H3N3 H 0.028(4) 0.259(3) 0.146(2) 0.061(8) Uiso 1 1 d . . . . .
H4 H 0.131(3) 0.046(3) 0.2593(19) 0.044(7) Uiso 1 1 d . . . . .

loop_
_atom_site_aniso_label
_atom_site_aniso_U_11
_atom_site_aniso_U_22
_atom_site_aniso_U_33
_atom_site_aniso_U_23
_atom_site_aniso_U_13
_atom_site_aniso_U_12
Cu1 0.02092(14) 0.01969(15) 0.01253(14) -0.00247(11) 0.00213(9) -0.00225(11)
N1 0.0234(7) 0.0290(8) 0.0334(9) -0.0008(7) -0.0011(6) -0.0017(6)
N2 0.0228(7) 0.0242(7) 0.0172(7) -0.0029(6) 0.0024(5) -0.0025(5)
N3 0.0362(8) 0.0505(11) 0.0191(8) -0.0130(8) 0.0008(6) 0.0043(8)
N4 0.0247(7) 0.0232(7) 0.0202(7) -0.0019(6) 0.0039(5) 0.0008(6)
O2 0.0539(9) 0.0291(8) 0.0572(10) 0.0008(7) -0.0063(8) 0.0126(7)
O1 0.0367(7) 0.0402(8) 0.0245(7) -0.0007(6) -0.0010(5) 0.0016(6)
O1N4 0.0261(6) 0.0390(7) 0.0185(6) -0.0009(5) 0.0001(5) -0.0106(5)
O2N4 0.0377(8) 0.0564(9) 0.0257(7) 0.0165(7) 0.0024(6) 0.0019(7)
O3N4 0.0241(6) 0.0467(8) 0.0272(7) -0.0003(6) 0.0044(5) -0.0118(6)
C1 0.0491(13) 0.0447(12) 0.0234(10) 0.0081(9) 0.0046(9) 0.0023(10)
C2 0.0252(8) 0.0360(10) 0.0171(8) -0.0035(7) 0.0040(6) -0.0025(7)
C3 0.0209(8) 0.0267(9) 0.0258(9) -0.0052(7) -0.0006(6) 0.0002(7)
C4 0.0339(10) 0.0367(11) 0.0349(11) -0.0167(9) -0.0017(8) 0.0063(9)

loop_
_atom_type_symbol
_atom_type_description
_atom_type_scat_dispersion_real
_atom_type_scat_dispersion_imag
_atom_type_scat_source
C C 0.0033 0.0016 'International Tables Vol C Tables 4.2.6.8 and 6.1.1.4'
H H 0.0000 0.0000 'International Tables Vol C Tables 4.2.6.8 and 6.1.1.4'
N N 0.0061 0.0033 'International Tables Vol C Tables 4.2.6.8 and 6.1.1.4'
O O 0.0106 0.0060 'International Tables Vol C Tables 4.2.6.8 and 6.1.1.4'
Cu Cu 0.3201 1.2651 'International Tables Vol C Tables 4.2.6.8 and 6.1.1.4'

loop_
_geom_angle_atom_site_label_1
_geom_angle_atom_site_label_2
_geom_angle_atom_site_label_3
_geom_angle
_geom_angle_site_symmetry_1
_geom_angle_site_symmetry_3
_geom_angle_publ_flag
N2 Cu1 N2 180.00(7) . 3_566 ?
N2 Cu1 O1N4 93.52(5) . 3_566 ?
N2 Cu1 O1N4 86.48(5) 3_566 3_566 ?
N2 Cu1 O1N4 86.48(5) . . ?
N2 Cu1 O1N4 93.52(5) 3_566 . ?
O1N4 Cu1 O1N4 180.0 3_566 . ?
O2 N1 O1 124.12(17) . . ?
O2 N1 C3 117.79(16) . . ?
O1 N1 C3 118.09(15) . . ?
C2 N2 C3 105.54(15) . . ?
C2 N2 Cu1 131.70(13) . . ?
C3 N2 Cu1 122.62(12) . . ?
C4 N3 C2 109.44(16) . . ?
C4 N3 H3N3 125.1(19) . . ?
C2 N3 H3N3 125(2) . . ?
O2N4 N4 O3N4 122.50(14) . . ?
O2N4 N4 O1N4 120.49(14) . . ?
O3N4 N4 O1N4 117.02(14) . . ?
N4 O1N4 Cu1 121.15(10) . . ?
C2 C1 H1A 113.3(19) . . ?
C2 C1 H1B 110(2) . . ?
H1A C1 H1B 103(3) . . ?
C2 C1 H1C 111(2) . . ?
H1A C1 H1C 106(3) . . ?
H1B C1 H1C 113(3) . . ?
N2 C2 N3 109.31(17) . . ?
N2 C2 C1 126.28(18) . . ?
N3 C2 C1 124.41(18) . . ?
C4 C3 N2 110.95(17) . . ?
C4 C3 N1 128.37(18) . . ?
N2 C3 N1 120.64(15) . . ?
N3 C4 C3 104.77(18) . . ?
N3 C4 H4 124.7(15) . . ?
C3 C4 H4 130.5(15) . . ?

loop_
_geom_bond_atom_site_label_1
_geom_bond_atom_site_label_2
_geom_bond_distance
_geom_bond_site_symmetry_2
_geom_bond_publ_flag
Cu1 N2 1.9729(14) . ?
Cu1 N2 1.9729(14) 3_566 ?
Cu1 O1N4 1.9949(12) 3_566 ?
Cu1 O1N4 1.9949(12) . ?
N1 O2 1.227(2) . ?
N1 O1 1.231(2) . ?
N1 C3 1.420(2) . ?
N2 C2 1.327(2) . ?
N2 C3 1.365(2) . ?
N3 C4 1.348(3) . ?
N3 C2 1.352(2) . ?
N3 H3N3 0.84(3) . ?
N4 O2N4 1.2205(19) . ?
N4 O3N4 1.2368(18) . ?
N4 O1N4 1.2888(18) . ?
C1 C2 1.475(3) . ?
C1 H1A 0.98(3) . ?
C1 H1B 0.92(4) . ?
C1 H1C 0.92(4) . ?
C3 C4 1.353(3) . ?
C4 H4 0.92(3) . ?

loop_
_geom_hbond_atom_site_label_D
_geom_hbond_atom_site_label_H
_geom_hbond_atom_site_label_A
_geom_hbond_distance_DH
_geom_hbond_distance_HA
_geom_hbond_distance_DA
_geom_hbond_angle_DHA
_geom_hbond_site_symmetry_A
_geom_hbond_publ_flag
N3 H3N3 O3N4 0.84(3) 2.00(3) 2.837(2) 173(3) 2_545 yes

loop_
_geom_torsion_atom_site_label_1
_geom_torsion_atom_site_label_2
_geom_torsion_atom_site_label_3
_geom_torsion_atom_site_label_4
_geom_torsion
_geom_torsion_site_symmetry_1
_geom_torsion_site_symmetry_2
_geom_torsion_site_symmetry_3
_geom_torsion_site_symmetry_4
_geom_torsion_publ_flag
O2N4 N4 O1N4 Cu1 1.3(2) . . . . ?
O3N4 N4 O1N4 Cu1 -178.68(11) . . . . ?
C3 N2 C2 N3 0.01(19) . . . . ?
Cu1 N2 C2 N3 -175.70(12) . . . . ?
C3 N2 C2 C1 179.88(18) . . . . ?
Cu1 N2 C2 C1 4.2(3) . . . . ?
C4 N3 C2 N2 0.3(2) . . . . ?
C4 N3 C2 C1 -179.62(19) . . . . ?
C2 N2 C3 C4 -0.27(19) . . . . ?
Cu1 N2 C3 C4 175.93(13) . . . . ?
C2 N2 C3 N1 177.70(15) . . . . ?
Cu1 N2 C3 N1 -6.1(2) . . . . ?
O2 N1 C3 C4 -1.0(3) . . . . ?
O1 N1 C3 C4 178.70(18) . . . . ?
O2 N1 C3 N2 -178.59(16) . . . . ?
O1 N1 C3 N2 1.1(2) . . . . ?
C2 N3 C4 C3 -0.4(2) . . . . ?
N2 C3 C4 N3 0.4(2) . . . . ?
N1 C3 C4 N3 -177.36(17) . . . . ?
